data_7134908
loop_
_publ_author_name
'Steffen, Leo'
'Szych, Lilian S.'
'Franzke, Yannick J.'
'Kopp, Richard O.'
'Ernst, Moritz J.'
'Weber, Manuela'
'M&#xfc;ller, Christian'

_publ_section_title
;
 Di-&#x3c0;-methane rearrangement in 1-phosphabarrelenes: formation and
 reactivity of an unprecedented 2-phosphasemibullvalene.
;
_journal_issue 77
_journal_name_full 'Chemical communications (Cambridge, England)'
_journal_page_first 14907
_journal_page_last 14910
_journal_paper_doi 10.1039/d5cc04015a
_journal_volume 61
_journal_year 2025
_chemical_formula_moiety 'C50 H42 P2, C H2 Cl2'
_chemical_formula_sum 'C51 H44 Cl2 P2'
_chemical_formula_weight 789.70
_chemical_properties_physical Air-sensitive,Moisture-sensitive
_space_group_crystal_system triclinic
_space_group_IT_number 2
_space_group_name_Hall '-P 1'
_space_group_name_H-M_alt 'P -1'
_atom_sites_solution_hydrogens geom
_atom_sites_solution_primary dual
_audit_creation_date 2025-05-27
_audit_creation_method
;
Olex2 1.5
(compiled 2025.04.05 svn.rf049d14d for OlexSys, GUI svn.r7224)
;
_audit_update_record
;
2025-07-09 deposited with the CCDC.	2025-08-19 downloaded from the CCDC.
;
_cell_angle_alpha 74.530(2)
_cell_angle_beta 89.830(2)
_cell_angle_gamma 72.660(2)
_cell_formula_units_Z 2
_cell_length_a 11.7787(7)
_cell_length_b 12.1311(6)
_cell_length_c 15.4644(8)
_cell_measurement_reflns_used 9722
_cell_measurement_temperature 144.00
_cell_measurement_theta_max 28.68
_cell_measurement_theta_min 2.35
_cell_volume 2025.80(19)
_computing_molecular_graphics 'Olex2 1.5 (Dolomanov et al., 2009)'
_computing_publication_material 'Olex2 1.5 (Dolomanov et al., 2009)'
_computing_structure_refinement 'XL  (Sheldrick, 2008)'
_computing_structure_solution 'SHELXT 2018/2 (Sheldrick, 2018)'
_diffrn_ambient_temperature 144.00
_diffrn_measured_fraction_theta_full 0.998
_diffrn_measured_fraction_theta_max 0.998
_diffrn_measurement_device_type 'Bruker APEX-II CCD'
_diffrn_measurement_method '\f and \w scans'
_diffrn_radiation_type MoK\a
_diffrn_radiation_wavelength 0.71073
_diffrn_reflns_av_R_equivalents 0.0406
_diffrn_reflns_av_unetI/netI 0.0247
_diffrn_reflns_Laue_measured_fraction_full 0.998
_diffrn_reflns_Laue_measured_fraction_max 0.998
_diffrn_reflns_limit_h_max 15
_diffrn_reflns_limit_h_min -15
_diffrn_reflns_limit_k_max 16
_diffrn_reflns_limit_k_min -16
_diffrn_reflns_limit_l_max 20
_diffrn_reflns_limit_l_min -20
_diffrn_reflns_number 88958
_diffrn_reflns_point_group_measured_fraction_full 0.998
_diffrn_reflns_point_group_measured_fraction_max 0.998
_diffrn_reflns_theta_full 25.242
_diffrn_reflns_theta_max 28.709
_diffrn_reflns_theta_min 2.146
_diffrn_standards_number 0
_exptl_absorpt_coefficient_mu 0.275
_exptl_absorpt_correction_T_max 0.7458
_exptl_absorpt_correction_T_min 0.6374
_exptl_absorpt_correction_type none
_exptl_absorpt_process_details
;
SADABS-2016/2 (Bruker,2016/2) was used for absorption correction.
wR2(int) was 0.1043 before and 0.0695 after correction.
The Ratio of minimum to maximum transmission is 0.8547.
The \l/2 correction factor is Not present.
;
_exptl_crystal_colour colourless
_exptl_crystal_colour_primary colourless
_exptl_crystal_density_diffrn 1.295
_exptl_crystal_description block
_exptl_crystal_F_000 828
_exptl_crystal_size_max 0.404
_exptl_crystal_size_mid 0.264
_exptl_crystal_size_min 0.259
_refine_diff_density_max 0.438
_refine_diff_density_min -0.606
_refine_diff_density_rms 0.051
_refine_ls_extinction_method none
_refine_ls_goodness_of_fit_ref 1.018
_refine_ls_hydrogen_treatment constr
_refine_ls_matrix_type full
_refine_ls_number_parameters 500
_refine_ls_number_reflns 10431
_refine_ls_number_restraints 0
_refine_ls_restrained_S_all 1.018
_refine_ls_R_factor_all 0.0392
_refine_ls_R_factor_gt 0.0353
_refine_ls_shift/su_max 0.001
_refine_ls_shift/su_mean 0.000
_refine_ls_structure_factor_coef Fsqd
_refine_ls_weighting_details 'w=1/[\s^2^(Fo^2^)+(0.0362P)^2^+1.4074P] where P=(Fo^2^+2Fc^2^)/3'
_refine_ls_weighting_scheme calc
_refine_ls_wR_factor_gt 0.0876
_refine_ls_wR_factor_ref 0.0918
_reflns_Friedel_coverage 0.000
_reflns_number_gt 9496
_reflns_number_total 10431
_reflns_threshold_expression 'I > 2\s(I)'
_cod_data_source_file d5cc04015a2.cif
_cod_data_source_block leo95_ls4_mje
_cod_depositor_comments 'Adding full bibliography for 7134904--7134908.cif.'
_cod_original_sg_symbol_H-M P-1
_cod_database_code 7134908
_shelx_shelxl_version_number 2018/3
_shelx_space_group_comment
;
The symmetry employed for this shelxl refinement is uniquely defined
by the following loop, which should always be used as a source of
symmetry information in preference to the above space-group names.
They are only intended as comments.
;
_shelx_estimated_absorpt_t_max 0.932
_shelx_estimated_absorpt_t_min 0.897
_olex2_refinement_description
;
1. Fixed Uiso
 At 1.2 times of:
  All C(H) groups, All C(H,H) groups
 At 1.5 times of:
  All C(H,H,H) groups
2.a Ternary CH refined with riding coordinates:
 C2(H2), C5(H5), C22(H22), C25(H25)
2.b Secondary CH2 refined with riding coordinates:
 C101(H10A,H10B)
2.c Aromatic/amide H refined with riding coordinates:
 C3(H3), C8(H8), C9(H9), C10(H10), C11(H11), C23(H23), C28(H28), C29(H29),
 C30(H30), C31(H31), C42(H42), C43(H43), C45(H45), C46(H46), C52(H52), C53(H53),
  C55(H55), C56(H56), C62(H62), C63(H63), C65(H65), C66(H66), C72(H72),
 C73(H73), C75(H75), C76(H76)
2.d Idealised Me refined as rotating group:
 C47(H47A,H47B,H47C), C57(H57A,H57B,H57C), C67(H67A,H67B,H67C), C77(H77A,H77B,
 H77C)
;
_olex2_submission_special_instructions 'No special instructions were received'

loop_
_space_group_symop_operation_xyz
'x, y, z'
'-x, -y, -z'

loop_
_atom_site_label
_atom_site_type_symbol
_atom_site_fract_x
_atom_site_fract_y
_atom_site_fract_z
_atom_site_U_iso_or_equiv
_atom_site_adp_type
_atom_site_occupancy
_atom_site_site_symmetry_order
_atom_site_calc_flag
_atom_site_refinement_flags_posn
_atom_site_refinement_flags_adp
_atom_site_refinement_flags_occupancy
_atom_site_disorder_assembly
_atom_site_disorder_group
P1 P 0.38347(2) 0.64117(2) 0.75969(2) 0.01317(6) Uani 1 1 d . . . . .
P2 P 0.55434(3) 0.50955(3) 0.83094(2) 0.01357(7) Uani 1 1 d . . . . .
C1 C 0.44321(10) 0.74916(10) 0.67484(7) 0.01302(19) Uani 1 1 d . . . . .
C2 C 0.56356(10) 0.68110(10) 0.64301(7) 0.0138(2) Uani 1 1 d . . . . .
H2 H 0.566482 0.727129 0.579355 0.017 Uiso 1 1 calc R U . . .
C3 C 0.65683(10) 0.70046(10) 0.69801(7) 0.0150(2) Uani 1 1 d . . . . .
H3 H 0.739460 0.658088 0.701185 0.018 Uiso 1 1 calc R U . . .
C4 C 0.61268(10) 0.78315(10) 0.74226(7) 0.0136(2) Uani 1 1 d . . . . .
C5 C 0.47659(9) 0.83280(10) 0.72676(7) 0.01305(19) Uani 1 1 d . . . . .
H5 H 0.453316 0.917121 0.686797 0.016 Uiso 1 1 calc R U . . .
C6 C 0.40844(9) 0.82969(10) 0.81077(7) 0.0137(2) Uani 1 1 d . . . . .
C7 C 0.35727(10) 0.73650(10) 0.83523(7) 0.0146(2) Uani 1 1 d . . . . .
C8 C 0.29115(10) 0.72306(10) 0.91026(8) 0.0169(2) Uani 1 1 d . . . . .
H8 H 0.256015 0.660074 0.925547 0.020 Uiso 1 1 calc R U . . .
C9 C 0.27721(11) 0.80293(11) 0.96249(8) 0.0188(2) Uani 1 1 d . . . . .
H9 H 0.233498 0.793943 1.014264 0.023 Uiso 1 1 calc R U . . .
C10 C 0.32750(11) 0.89585(11) 0.93859(8) 0.0186(2) Uani 1 1 d . . . . .
H10 H 0.317970 0.950120 0.974385 0.022 Uiso 1 1 calc R U . . .
C11 C 0.39180(10) 0.91041(10) 0.86266(8) 0.0165(2) Uani 1 1 d . . . . .
H11 H 0.424250 0.975309 0.846319 0.020 Uiso 1 1 calc R U . . .
C21 C 0.61566(10) 0.44813(10) 0.73411(7) 0.01360(19) Uani 1 1 d . . . . .
C22 C 0.58447(10) 0.54928(10) 0.64247(7) 0.0138(2) Uani 1 1 d . . . . .
H22 H 0.652763 0.529071 0.604915 0.017 Uiso 1 1 calc R U . . .
C23 C 0.48042(10) 0.52973(10) 0.59959(7) 0.0150(2) Uani 1 1 d . . . . .
H23 H 0.433447 0.585333 0.547389 0.018 Uiso 1 1 calc R U . . .
C24 C 0.46025(10) 0.42667(10) 0.64190(7) 0.0142(2) Uani 1 1 d . . . . .
C25 C 0.54673(10) 0.35783(10) 0.72496(7) 0.01354(19) Uani 1 1 d . . . . .
H25 H 0.604273 0.284802 0.713566 0.016 Uiso 1 1 calc R U . . .
C26 C 0.48937(10) 0.32111(10) 0.81145(7) 0.0140(2) Uani 1 1 d . . . . .
C27 C 0.48769(10) 0.38989(10) 0.87138(7) 0.0143(2) Uani 1 1 d . . . . .
C28 C 0.43508(10) 0.36703(10) 0.95264(8) 0.0172(2) Uani 1 1 d . . . . .
H28 H 0.433568 0.414667 0.992685 0.021 Uiso 1 1 calc R U . . .
C29 C 0.38497(11) 0.27390(11) 0.97430(8) 0.0197(2) Uani 1 1 d . . . . .
H29 H 0.348559 0.257921 1.029223 0.024 Uiso 1 1 calc R U . . .
C30 C 0.38809(11) 0.20420(11) 0.91570(8) 0.0202(2) Uani 1 1 d . . . . .
H30 H 0.354618 0.139990 0.931268 0.024 Uiso 1 1 calc R U . . .
C31 C 0.43978(11) 0.22734(10) 0.83427(8) 0.0180(2) Uani 1 1 d . . . . .
H31 H 0.441172 0.179349 0.794509 0.022 Uiso 1 1 calc R U . . .
C41 C 0.35114(10) 0.82188(10) 0.59463(7) 0.0141(2) Uani 1 1 d . . . . .
C42 C 0.23868(10) 0.80877(11) 0.58555(8) 0.0183(2) Uani 1 1 d . . . . .
H42 H 0.214842 0.753252 0.632034 0.022 Uiso 1 1 calc R U . . .
C43 C 0.16028(11) 0.87576(11) 0.50932(8) 0.0206(2) Uani 1 1 d . . . . .
H43 H 0.084274 0.864488 0.505075 0.025 Uiso 1 1 calc R U . . .
C44 C 0.19049(11) 0.95838(11) 0.43960(8) 0.0184(2) Uani 1 1 d . . . . .
C45 C 0.30265(11) 0.97329(11) 0.44903(8) 0.0189(2) Uani 1 1 d . . . . .
H45 H 0.325668 1.029983 0.402969 0.023 Uiso 1 1 calc R U . . .
C46 C 0.38093(10) 0.90653(10) 0.52467(8) 0.0172(2) Uani 1 1 d . . . . .
H46 H 0.456566 0.918516 0.529122 0.021 Uiso 1 1 calc R U . . .
C47 C 0.10570(12) 1.02945(13) 0.35717(8) 0.0244(3) Uani 1 1 d . . . . .
H47A H 0.120193 0.985360 0.311504 0.037 Uiso 1 1 calc R U . . .
H47B H 0.118493 1.107758 0.332996 0.037 Uiso 1 1 calc R U . . .
H47C H 0.023297 1.041431 0.373443 0.037 Uiso 1 1 calc R U . . .
C51 C 0.68658(10) 0.82791(10) 0.79285(7) 0.0143(2) Uani 1 1 d . . . . .
C52 C 0.65242(10) 0.94826(10) 0.79443(8) 0.0157(2) Uani 1 1 d . . . . .
H52 H 0.577761 1.001448 0.765192 0.019 Uiso 1 1 calc R U . . .
C53 C 0.72594(10) 0.99136(11) 0.83809(8) 0.0176(2) Uani 1 1 d . . . . .
H53 H 0.700495 1.073235 0.838522 0.021 Uiso 1 1 calc R U . . .
C54 C 0.83644(10) 0.91584(11) 0.88119(8) 0.0175(2) Uani 1 1 d . . . . .
C55 C 0.87018(10) 0.79556(11) 0.88041(8) 0.0181(2) Uani 1 1 d . . . . .
H55 H 0.944791 0.742494 0.909808 0.022 Uiso 1 1 calc R U . . .
C56 C 0.79683(10) 0.75202(10) 0.83753(8) 0.0162(2) Uani 1 1 d . . . . .
H56 H 0.821714 0.669637 0.838477 0.019 Uiso 1 1 calc R U . . .
C57 C 0.91820(12) 0.96301(13) 0.92593(9) 0.0245(3) Uani 1 1 d . . . . .
H57A H 0.906654 0.947475 0.990340 0.037 Uiso 1 1 calc R U . . .
H57B H 0.899725 1.049760 0.898576 0.037 Uiso 1 1 calc R U . . .
H57C H 1.001302 0.922423 0.917936 0.037 Uiso 1 1 calc R U . . .
C61 C 0.74994(10) 0.38239(10) 0.75098(8) 0.0158(2) Uani 1 1 d . . . . .
C62 C 0.80542(11) 0.32381(12) 0.68791(9) 0.0221(2) Uani 1 1 d . . . . .
H62 H 0.759677 0.329419 0.635525 0.027 Uiso 1 1 calc R U . . .
C63 C 0.92545(11) 0.25800(12) 0.70045(10) 0.0253(3) Uani 1 1 d . . . . .
H63 H 0.960575 0.219681 0.656458 0.030 Uiso 1 1 calc R U . . .
C64 C 0.99556(11) 0.24714(12) 0.77673(10) 0.0250(3) Uani 1 1 d . . . . .
C65 C 0.94148(11) 0.30590(12) 0.83857(9) 0.0238(3) Uani 1 1 d . . . . .
H65 H 0.987630 0.300459 0.890703 0.029 Uiso 1 1 calc R U . . .
C66 C 0.82058(11) 0.37305(11) 0.82610(8) 0.0189(2) Uani 1 1 d . . . . .
H66 H 0.786230 0.412837 0.869528 0.023 Uiso 1 1 calc R U . . .
C67 C 1.12565(13) 0.17259(15) 0.79021(12) 0.0372(3) Uani 1 1 d . . . . .
H67A H 1.132609 0.090679 0.788497 0.056 Uiso 1 1 calc R U . . .
H67B H 1.159749 0.170112 0.848688 0.056 Uiso 1 1 calc R U . . .
H67C H 1.168952 0.208659 0.742191 0.056 Uiso 1 1 calc R U . . .
C71 C 0.37167(10) 0.37948(10) 0.60988(7) 0.0152(2) Uani 1 1 d . . . . .
C72 C 0.25839(11) 0.45603(11) 0.57329(9) 0.0221(2) Uani 1 1 d . . . . .
H72 H 0.236537 0.538292 0.572475 0.027 Uiso 1 1 calc R U . . .
C73 C 0.17719(12) 0.41317(13) 0.53802(10) 0.0275(3) Uani 1 1 d . . . . .
H73 H 0.101211 0.467197 0.512251 0.033 Uiso 1 1 calc R U . . .
C74 C 0.20500(11) 0.29249(12) 0.53969(9) 0.0225(2) Uani 1 1 d . . . . .
C75 C 0.31752(11) 0.21597(11) 0.57701(8) 0.0205(2) Uani 1 1 d . . . . .
H75 H 0.338431 0.133309 0.579139 0.025 Uiso 1 1 calc R U . . .
C76 C 0.39976(11) 0.25844(11) 0.61120(8) 0.0182(2) Uani 1 1 d . . . . .
H76 H 0.476240 0.204531 0.635856 0.022 Uiso 1 1 calc R U . . .
C77 C 0.11775(13) 0.24631(15) 0.50001(11) 0.0309(3) Uani 1 1 d . . . . .
H77A H 0.036661 0.300794 0.497396 0.046 Uiso 1 1 calc R U . . .
H77B H 0.122362 0.165884 0.537758 0.046 Uiso 1 1 calc R U . . .
H77C H 0.137559 0.242265 0.439109 0.046 Uiso 1 1 calc R U . . .
Cl1 Cl 0.09713(3) 0.49267(3) 0.91466(3) 0.03462(9) Uani 1 1 d . . . . .
Cl2 Cl 0.04712(4) 0.60045(5) 0.72075(3) 0.05637(14) Uani 1 1 d . . . . .
C101 C 0.14240(13) 0.48388(13) 0.80685(11) 0.0317(3) Uani 1 1 d . . . . .
H10A H 0.224796 0.488528 0.802290 0.038 Uiso 1 1 calc R U . . .
H10B H 0.142614 0.405429 0.799045 0.038 Uiso 1 1 calc R U . . .

loop_
_atom_site_aniso_label
_atom_site_aniso_U_11
_atom_site_aniso_U_22
_atom_site_aniso_U_33
_atom_site_aniso_U_23
_atom_site_aniso_U_13
_atom_site_aniso_U_12
P1 0.01432(13) 0.01259(13) 0.01299(13) -0.00312(10) 0.00254(10) -0.00511(10)
P2 0.01531(13) 0.01405(13) 0.01193(13) -0.00463(10) 0.00157(10) -0.00445(10)
C1 0.0136(5) 0.0135(5) 0.0123(5) -0.0029(4) 0.0019(4) -0.0053(4)
C2 0.0141(5) 0.0146(5) 0.0136(5) -0.0042(4) 0.0035(4) -0.0055(4)
C3 0.0138(5) 0.0157(5) 0.0158(5) -0.0037(4) 0.0028(4) -0.0058(4)
C4 0.0137(5) 0.0140(5) 0.0131(5) -0.0019(4) 0.0022(4) -0.0058(4)
C5 0.0132(5) 0.0128(5) 0.0130(5) -0.0028(4) 0.0016(4) -0.0044(4)
C6 0.0122(5) 0.0139(5) 0.0136(5) -0.0032(4) 0.0019(4) -0.0026(4)
C7 0.0140(5) 0.0136(5) 0.0153(5) -0.0037(4) 0.0017(4) -0.0030(4)
C8 0.0168(5) 0.0154(5) 0.0183(5) -0.0040(4) 0.0050(4) -0.0054(4)
C9 0.0194(5) 0.0184(5) 0.0172(5) -0.0050(4) 0.0070(4) -0.0040(4)
C10 0.0206(5) 0.0171(5) 0.0187(5) -0.0079(4) 0.0053(4) -0.0040(4)
C11 0.0162(5) 0.0146(5) 0.0192(5) -0.0057(4) 0.0039(4) -0.0045(4)
C21 0.0137(5) 0.0146(5) 0.0130(5) -0.0052(4) 0.0023(4) -0.0041(4)
C22 0.0160(5) 0.0146(5) 0.0116(5) -0.0045(4) 0.0026(4) -0.0052(4)
C23 0.0169(5) 0.0163(5) 0.0121(5) -0.0056(4) 0.0011(4) -0.0043(4)
C24 0.0146(5) 0.0167(5) 0.0118(5) -0.0066(4) 0.0017(4) -0.0035(4)
C25 0.0149(5) 0.0134(5) 0.0128(5) -0.0045(4) 0.0021(4) -0.0044(4)
C26 0.0136(5) 0.0132(5) 0.0130(5) -0.0027(4) 0.0007(4) -0.0019(4)
C27 0.0149(5) 0.0133(5) 0.0130(5) -0.0025(4) -0.0001(4) -0.0027(4)
C28 0.0188(5) 0.0179(5) 0.0128(5) -0.0038(4) 0.0013(4) -0.0029(4)
C29 0.0202(5) 0.0217(6) 0.0147(5) -0.0013(4) 0.0037(4) -0.0061(4)
C30 0.0226(6) 0.0181(5) 0.0197(5) -0.0019(4) 0.0032(4) -0.0086(4)
C31 0.0210(5) 0.0154(5) 0.0174(5) -0.0040(4) 0.0013(4) -0.0056(4)
C41 0.0154(5) 0.0138(5) 0.0129(5) -0.0036(4) 0.0011(4) -0.0042(4)
C42 0.0173(5) 0.0198(5) 0.0167(5) -0.0012(4) 0.0007(4) -0.0078(4)
C43 0.0168(5) 0.0244(6) 0.0201(6) -0.0036(5) -0.0010(4) -0.0078(4)
C44 0.0192(5) 0.0194(5) 0.0144(5) -0.0043(4) -0.0002(4) -0.0031(4)
C45 0.0204(5) 0.0188(5) 0.0150(5) -0.0009(4) 0.0024(4) -0.0057(4)
C46 0.0166(5) 0.0178(5) 0.0171(5) -0.0026(4) 0.0014(4) -0.0072(4)
C47 0.0216(6) 0.0298(6) 0.0168(5) -0.0014(5) -0.0023(4) -0.0047(5)
C51 0.0141(5) 0.0168(5) 0.0131(5) -0.0043(4) 0.0031(4) -0.0061(4)
C52 0.0138(5) 0.0168(5) 0.0167(5) -0.0053(4) 0.0017(4) -0.0043(4)
C53 0.0174(5) 0.0176(5) 0.0197(5) -0.0079(4) 0.0024(4) -0.0057(4)
C54 0.0161(5) 0.0221(6) 0.0170(5) -0.0080(4) 0.0021(4) -0.0075(4)
C55 0.0151(5) 0.0209(5) 0.0170(5) -0.0047(4) -0.0005(4) -0.0040(4)
C56 0.0165(5) 0.0155(5) 0.0157(5) -0.0039(4) 0.0013(4) -0.0040(4)
C57 0.0202(6) 0.0297(6) 0.0288(6) -0.0142(5) -0.0012(5) -0.0098(5)
C61 0.0136(5) 0.0154(5) 0.0176(5) -0.0037(4) 0.0020(4) -0.0041(4)
C62 0.0173(5) 0.0258(6) 0.0227(6) -0.0099(5) 0.0023(4) -0.0030(5)
C63 0.0181(6) 0.0256(6) 0.0303(7) -0.0096(5) 0.0067(5) -0.0022(5)
C64 0.0151(5) 0.0222(6) 0.0320(7) 0.0002(5) 0.0024(5) -0.0043(5)
C65 0.0174(6) 0.0260(6) 0.0244(6) -0.0003(5) -0.0033(5) -0.0073(5)
C66 0.0176(5) 0.0198(5) 0.0187(5) -0.0033(4) 0.0012(4) -0.0070(4)
C67 0.0160(6) 0.0375(8) 0.0478(9) -0.0050(7) 0.0005(6) 0.0007(6)
C71 0.0170(5) 0.0176(5) 0.0130(5) -0.0060(4) 0.0030(4) -0.0067(4)
C72 0.0183(5) 0.0202(6) 0.0292(6) -0.0105(5) 0.0011(5) -0.0048(5)
C73 0.0160(5) 0.0283(7) 0.0397(8) -0.0138(6) -0.0013(5) -0.0049(5)
C74 0.0199(6) 0.0302(6) 0.0242(6) -0.0128(5) 0.0048(5) -0.0129(5)
C75 0.0255(6) 0.0207(6) 0.0198(5) -0.0092(4) 0.0042(5) -0.0105(5)
C76 0.0205(5) 0.0191(5) 0.0158(5) -0.0061(4) 0.0003(4) -0.0061(4)
C77 0.0244(6) 0.0400(8) 0.0384(8) -0.0199(6) 0.0027(6) -0.0167(6)
Cl1 0.03030(17) 0.02910(17) 0.0402(2) -0.00722(14) 0.00443(14) -0.00515(13)
Cl2 0.0368(2) 0.0632(3) 0.0417(2) 0.0039(2) 0.01329(18) 0.0083(2)
C101 0.0229(6) 0.0243(6) 0.0446(8) -0.0071(6) 0.0105(6) -0.0047(5)

loop_
_atom_type_symbol
_atom_type_description
_atom_type_scat_dispersion_real
_atom_type_scat_dispersion_imag
_atom_type_scat_source
C C 0.0033 0.0016 'International Tables Vol C Tables 4.2.6.8 and 6.1.1.4'
H H 0.0000 0.0000 'International Tables Vol C Tables 4.2.6.8 and 6.1.1.4'
Cl Cl 0.1484 0.1585 'International Tables Vol C Tables 4.2.6.8 and 6.1.1.4'
P P 0.1023 0.0942 'International Tables Vol C Tables 4.2.6.8 and 6.1.1.4'

loop_
_exptl_crystal_face_index_h
_exptl_crystal_face_index_k
_exptl_crystal_face_index_l
_exptl_crystal_face_perp_dist
4.00 -1.00 1.00 0.1120
3.00 0.00 -2.00 0.1350
3.00 1.00 -1.00 0.1320
2.00 2.00 -1.00 0.1840
2.00 -1.00 -3.00 0.1190
1.00 2.00 3.00 0.2210
1.00 0.00 -2.00 0.1180
1.00 4.00 -4.00 0.1250
0.00 -2.00 -3.00 0.1010
0.00 0.00 1.00 0.0850
0.00 -1.00 0.00 0.1030
-1.00 -2.00 -3.00 0.0790
-2.00 3.00 0.00 0.1110
-2.00 -2.00 1.00 0.1240
-3.00 0.00 2.00 0.0820
-3.00 0.00 -1.00 0.0700

loop_
_geom_angle_atom_site_label_1
_geom_angle_atom_site_label_2
_geom_angle_atom_site_label_3
_geom_angle
_geom_angle_site_symmetry_1
_geom_angle_site_symmetry_3
_geom_angle_publ_flag
C1 P1 P2 100.02(4) . . ?
C7 P1 P2 96.97(4) . . ?
C7 P1 C1 91.77(5) . . ?
C21 P2 P1 98.37(4) . . ?
C27 P2 P1 93.36(4) . . ?
C27 P2 C21 91.66(5) . . ?
C2 C1 P1 110.88(7) . . ?
C2 C1 C5 105.25(8) . . ?
C5 C1 P1 106.43(7) . . ?
C41 C1 P1 111.11(7) . . ?
C41 C1 C2 111.07(9) . . ?
C41 C1 C5 111.86(9) . . ?
C1 C2 H2 106.3 . . ?
C3 C2 C1 103.73(9) . . ?
C3 C2 H2 106.3 . . ?
C3 C2 C22 115.02(9) . . ?
C22 C2 C1 118.35(9) . . ?
C22 C2 H2 106.3 . . ?
C2 C3 H3 123.1 . . ?
C4 C3 C2 113.73(10) . . ?
C4 C3 H3 123.1 . . ?
C3 C4 C5 111.27(10) . . ?
C3 C4 C51 124.21(10) . . ?
C51 C4 C5 124.32(9) . . ?
C1 C5 H5 109.2 . . ?
C4 C5 C1 103.52(8) . . ?
C4 C5 H5 109.2 . . ?
C6 C5 C1 109.02(9) . . ?
C6 C5 C4 116.30(9) . . ?
C6 C5 H5 109.2 . . ?
C7 C6 C5 114.86(9) . . ?
C11 C6 C5 126.37(10) . . ?
C11 C6 C7 118.77(10) . . ?
C6 C7 P1 113.65(8) . . ?
C8 C7 P1 125.05(9) . . ?
C8 C7 C6 121.29(10) . . ?
C7 C8 H8 120.3 . . ?
C9 C8 C7 119.33(11) . . ?
C9 C8 H8 120.3 . . ?
C8 C9 H9 120.1 . . ?
C10 C9 C8 119.76(11) . . ?
C10 C9 H9 120.1 . . ?
C9 C10 H10 119.6 . . ?
C9 C10 C11 120.82(11) . . ?
C11 C10 H10 119.6 . . ?
C6 C11 C10 120.01(11) . . ?
C6 C11 H11 120.0 . . ?
C10 C11 H11 120.0 . . ?
C22 C21 P2 111.30(7) . . ?
C22 C21 C25 105.26(8) . . ?
C25 C21 P2 106.61(7) . . ?
C61 C21 P2 111.93(7) . . ?
C61 C21 C22 111.61(9) . . ?
C61 C21 C25 109.78(9) . . ?
C2 C22 C21 119.01(9) . . ?
C2 C22 H22 106.6 . . ?
C21 C22 H22 106.6 . . ?
C23 C22 C2 113.65(9) . . ?
C23 C22 C21 103.63(9) . . ?
C23 C22 H22 106.6 . . ?
C22 C23 H23 123.2 . . ?
C24 C23 C22 113.61(10) . . ?
C24 C23 H23 123.2 . . ?
C23 C24 C25 111.62(10) . . ?
C23 C24 C71 125.08(10) . . ?
C71 C24 C25 123.17(10) . . ?
C21 C25 H25 109.4 . . ?
C24 C25 C21 103.78(9) . . ?
C24 C25 H25 109.4 . . ?
C26 C25 C21 109.49(9) . . ?
C26 C25 C24 115.29(9) . . ?
C26 C25 H25 109.4 . . ?
C27 C26 C25 115.13(10) . . ?
C31 C26 C25 125.59(10) . . ?
C31 C26 C27 119.28(10) . . ?
C26 C27 P2 113.75(8) . . ?
C28 C27 P2 125.38(9) . . ?
C28 C27 C26 120.84(10) . . ?
C27 C28 H28 120.3 . . ?
C29 C28 C27 119.33(11) . . ?
C29 C28 H28 120.3 . . ?
C28 C29 H29 120.0 . . ?
C30 C29 C28 120.03(11) . . ?
C30 C29 H29 120.0 . . ?
C29 C30 H30 119.6 . . ?
C29 C30 C31 120.76(11) . . ?
C31 C30 H30 119.6 . . ?
C26 C31 C30 119.74(11) . . ?
C26 C31 H31 120.1 . . ?
C30 C31 H31 120.1 . . ?
C42 C41 C1 124.19(10) . . ?
C42 C41 C46 117.00(10) . . ?
C46 C41 C1 118.81(10) . . ?
C41 C42 H42 119.4 . . ?
C41 C42 C43 121.20(11) . . ?
C43 C42 H42 119.4 . . ?
C42 C43 H43 119.1 . . ?
C44 C43 C42 121.73(11) . . ?
C44 C43 H43 119.1 . . ?
C43 C44 C45 117.30(11) . . ?
C43 C44 C47 121.36(11) . . ?
C45 C44 C47 121.34(11) . . ?
C44 C45 H45 119.5 . . ?
C46 C45 C44 121.07(11) . . ?
C46 C45 H45 119.5 . . ?
C41 C46 H46 119.2 . . ?
C45 C46 C41 121.69(11) . . ?
C45 C46 H46 119.2 . . ?
C44 C47 H47A 109.5 . . ?
C44 C47 H47B 109.5 . . ?
C44 C47 H47C 109.5 . . ?
H47A C47 H47B 109.5 . . ?
H47A C47 H47C 109.5 . . ?
H47B C47 H47C 109.5 . . ?
C52 C51 C4 121.58(10) . . ?
C52 C51 C56 117.67(10) . . ?
C56 C51 C4 120.68(10) . . ?
C51 C52 H52 119.4 . . ?
C53 C52 C51 121.20(11) . . ?
C53 C52 H52 119.4 . . ?
C52 C53 H53 119.6 . . ?
C52 C53 C54 120.86(11) . . ?
C54 C53 H53 119.6 . . ?
C53 C54 C55 118.03(11) . . ?
C53 C54 C57 121.07(11) . . ?
C55 C54 C57 120.89(11) . . ?
C54 C55 H55 119.3 . . ?
C56 C55 C54 121.31(11) . . ?
C56 C55 H55 119.3 . . ?
C51 C56 H56 119.5 . . ?
C55 C56 C51 120.93(11) . . ?
C55 C56 H56 119.5 . . ?
C54 C57 H57A 109.5 . . ?
C54 C57 H57B 109.5 . . ?
C54 C57 H57C 109.5 . . ?
H57A C57 H57B 109.5 . . ?
H57A C57 H57C 109.5 . . ?
H57B C57 H57C 109.5 . . ?
C62 C61 C21 117.99(10) . . ?
C66 C61 C21 124.60(10) . . ?
C66 C61 C62 117.37(11) . . ?
C61 C62 H62 119.3 . . ?
C63 C62 C61 121.42(12) . . ?
C63 C62 H62 119.3 . . ?
C62 C63 H63 119.5 . . ?
C62 C63 C64 121.02(12) . . ?
C64 C63 H63 119.5 . . ?
C63 C64 C67 120.21(13) . . ?
C65 C64 C63 117.73(12) . . ?
C65 C64 C67 122.06(13) . . ?
C64 C65 H65 119.2 . . ?
C64 C65 C66 121.56(12) . . ?
C66 C65 H65 119.2 . . ?
C61 C66 C65 120.89(12) . . ?
C61 C66 H66 119.6 . . ?
C65 C66 H66 119.6 . . ?
C64 C67 H67A 109.5 . . ?
C64 C67 H67B 109.5 . . ?
C64 C67 H67C 109.5 . . ?
H67A C67 H67B 109.5 . . ?
H67A C67 H67C 109.5 . . ?
H67B C67 H67C 109.5 . . ?
C72 C71 C24 120.60(10) . . ?
C72 C71 C76 117.92(11) . . ?
C76 C71 C24 121.42(10) . . ?
C71 C72 H72 119.6 . . ?
C73 C72 C71 120.70(12) . . ?
C73 C72 H72 119.6 . . ?
C72 C73 H73 119.3 . . ?
C72 C73 C74 121.36(12) . . ?
C74 C73 H73 119.3 . . ?
C73 C74 C77 121.40(12) . . ?
C75 C74 C73 117.89(11) . . ?
C75 C74 C77 120.68(12) . . ?
C74 C75 H75 119.5 . . ?
C76 C75 C74 121.10(11) . . ?
C76 C75 H75 119.5 . . ?
C71 C76 H76 119.5 . . ?
C75 C76 C71 121.02(11) . . ?
C75 C76 H76 119.5 . . ?
C74 C77 H77A 109.5 . . ?
C74 C77 H77B 109.5 . . ?
C74 C77 H77C 109.5 . . ?
H77A C77 H77B 109.5 . . ?
H77A C77 H77C 109.5 . . ?
H77B C77 H77C 109.5 . . ?
Cl1 C101 H10A 109.3 . . ?
Cl1 C101 H10B 109.3 . . ?
Cl2 C101 Cl1 111.56(8) . . ?
Cl2 C101 H10A 109.3 . . ?
Cl2 C101 H10B 109.3 . . ?
H10A C101 H10B 108.0 . . ?

loop_
_geom_bond_atom_site_label_1
_geom_bond_atom_site_label_2
_geom_bond_distance
_geom_bond_site_symmetry_2
_geom_bond_publ_flag
P1 P2 2.2301(4) . ?
P1 C1 1.8867(11) . ?
P1 C7 1.8176(11) . ?
P2 C21 1.8940(11) . ?
P2 C27 1.8184(12) . ?
C1 C2 1.5648(15) . ?
C1 C5 1.5820(15) . ?
C1 C41 1.5320(15) . ?
C2 H2 1.0000 . ?
C2 C3 1.5005(15) . ?
C2 C22 1.5460(15) . ?
C3 H3 0.9500 . ?
C3 C4 1.3409(15) . ?
C4 C5 1.5296(15) . ?
C4 C51 1.4754(15) . ?
C5 H5 1.0000 . ?
C5 C6 1.5229(15) . ?
C6 C7 1.4004(15) . ?
C6 C11 1.3947(15) . ?
C7 C8 1.3960(15) . ?
C8 H8 0.9500 . ?
C8 C9 1.3928(16) . ?
C9 H9 0.9500 . ?
C9 C10 1.3901(17) . ?
C10 H10 0.9500 . ?
C10 C11 1.3954(16) . ?
C11 H11 0.9500 . ?
C21 C22 1.5670(15) . ?
C21 C25 1.5788(15) . ?
C21 C61 1.5314(15) . ?
C22 H22 1.0000 . ?
C22 C23 1.5034(15) . ?
C23 H23 0.9500 . ?
C23 C24 1.3369(16) . ?
C24 C25 1.5209(15) . ?
C24 C71 1.4738(15) . ?
C25 H25 1.0000 . ?
C25 C26 1.5166(15) . ?
C26 C27 1.3994(15) . ?
C26 C31 1.3929(16) . ?
C27 C28 1.3972(15) . ?
C28 H28 0.9500 . ?
C28 C29 1.3898(17) . ?
C29 H29 0.9500 . ?
C29 C30 1.3883(17) . ?
C30 H30 0.9500 . ?
C30 C31 1.3943(16) . ?
C31 H31 0.9500 . ?
C41 C42 1.3922(16) . ?
C41 C46 1.4029(15) . ?
C42 H42 0.9500 . ?
C42 C43 1.3967(16) . ?
C43 H43 0.9500 . ?
C43 C44 1.3884(17) . ?
C44 C45 1.3990(17) . ?
C44 C47 1.5079(16) . ?
C45 H45 0.9500 . ?
C45 C46 1.3892(16) . ?
C46 H46 0.9500 . ?
C47 H47A 0.9800 . ?
C47 H47B 0.9800 . ?
C47 H47C 0.9800 . ?
C51 C52 1.4011(15) . ?
C51 C56 1.4017(16) . ?
C52 H52 0.9500 . ?
C52 C53 1.3932(16) . ?
C53 H53 0.9500 . ?
C53 C54 1.3951(16) . ?
C54 C55 1.3967(17) . ?
C54 C57 1.5090(16) . ?
C55 H55 0.9500 . ?
C55 C56 1.3883(16) . ?
C56 H56 0.9500 . ?
C57 H57A 0.9800 . ?
C57 H57B 0.9800 . ?
C57 H57C 0.9800 . ?
C61 C62 1.4045(16) . ?
C61 C66 1.3907(16) . ?
C62 H62 0.9500 . ?
C62 C63 1.3856(17) . ?
C63 H63 0.9500 . ?
C63 C64 1.396(2) . ?
C64 C65 1.385(2) . ?
C64 C67 1.5115(18) . ?
C65 H65 0.9500 . ?
C65 C66 1.3983(17) . ?
C66 H66 0.9500 . ?
C67 H67A 0.9800 . ?
C67 H67B 0.9800 . ?
C67 H67C 0.9800 . ?
C71 C72 1.3958(17) . ?
C71 C76 1.4001(16) . ?
C72 H72 0.9500 . ?
C72 C73 1.3904(18) . ?
C73 H73 0.9500 . ?
C73 C74 1.3947(19) . ?
C74 C75 1.3916(18) . ?
C74 C77 1.5090(17) . ?
C75 H75 0.9500 . ?
C75 C76 1.3888(16) . ?
C76 H76 0.9500 . ?
C77 H77A 0.9800 . ?
C77 H77B 0.9800 . ?
C77 H77C 0.9800 . ?
Cl1 C101 1.7695(16) . ?
Cl2 C101 1.7581(16) . ?
C101 H10A 0.9900 . ?
C101 H10B 0.9900 . ?

loop_
_geom_torsion_atom_site_label_1
_geom_torsion_atom_site_label_2
_geom_torsion_atom_site_label_3
_geom_torsion_atom_site_label_4
_geom_torsion
_geom_torsion_site_symmetry_1
_geom_torsion_site_symmetry_2
_geom_torsion_site_symmetry_3
_geom_torsion_site_symmetry_4
_geom_torsion_publ_flag
P1 P2 C21 C22 36.79(7) . . . . ?
P1 P2 C21 C25 -77.48(7) . . . . ?
P1 P2 C21 C61 162.46(7) . . . . ?
P1 P2 C27 C26 88.22(8) . . . . ?
P1 P2 C27 C28 -89.81(10) . . . . ?
P1 C1 C2 C3 -99.32(8) . . . . ?
P1 C1 C2 C22 29.48(12) . . . . ?
P1 C1 C5 C4 103.36(8) . . . . ?
P1 C1 C5 C6 -21.03(10) . . . . ?
P1 C1 C41 C42 -0.55(14) . . . . ?
P1 C1 C41 C46 -179.76(8) . . . . ?
P1 C7 C8 C9 -179.62(9) . . . . ?
P2 P1 C1 C2 34.56(7) . . . . ?
P2 P1 C1 C5 -79.40(7) . . . . ?
P2 P1 C1 C41 158.60(7) . . . . ?
P2 P1 C7 C6 89.45(8) . . . . ?
P2 P1 C7 C8 -91.73(10) . . . . ?
P2 C21 C22 C2 26.33(12) . . . . ?
P2 C21 C22 C23 -101.01(8) . . . . ?
P2 C21 C25 C24 105.11(8) . . . . ?
P2 C21 C25 C26 -18.49(10) . . . . ?
P2 C21 C61 C62 174.92(9) . . . . ?
P2 C21 C61 C66 -2.83(14) . . . . ?
P2 C27 C28 C29 178.55(9) . . . . ?
C1 P1 C7 C6 -10.87(9) . . . . ?
C1 P1 C7 C8 167.95(10) . . . . ?
C1 C2 C3 C4 -11.30(12) . . . . ?
C1 C2 C22 C21 -75.17(13) . . . . ?
C1 C2 C22 C23 47.31(13) . . . . ?
C1 C5 C6 C7 14.59(13) . . . . ?
C1 C5 C6 C11 -164.33(11) . . . . ?
C1 C41 C42 C43 -178.19(11) . . . . ?
C1 C41 C46 C45 178.41(11) . . . . ?
C2 C1 C5 C4 -14.39(10) . . . . ?
C2 C1 C5 C6 -138.78(9) . . . . ?
C2 C1 C41 C42 123.38(12) . . . . ?
C2 C1 C41 C46 -55.83(13) . . . . ?
C2 C3 C4 C5 1.95(13) . . . . ?
C2 C3 C4 C51 -173.13(10) . . . . ?
C2 C22 C23 C24 -141.03(10) . . . . ?
C3 C2 C22 C21 48.16(13) . . . . ?
C3 C2 C22 C23 170.64(9) . . . . ?
C3 C4 C5 C1 8.19(12) . . . . ?
C3 C4 C5 C6 127.70(10) . . . . ?
C3 C4 C51 C52 143.43(12) . . . . ?
C3 C4 C51 C56 -33.41(16) . . . . ?
C4 C5 C6 C7 -101.90(11) . . . . ?
C4 C5 C6 C11 79.17(14) . . . . ?
C4 C51 C52 C53 -176.30(10) . . . . ?
C4 C51 C56 C55 175.87(10) . . . . ?
C5 C1 C2 C3 15.38(10) . . . . ?
C5 C1 C2 C22 144.18(9) . . . . ?
C5 C1 C41 C42 -119.35(12) . . . . ?
C5 C1 C41 C46 61.45(13) . . . . ?
C5 C4 C51 C52 -31.02(16) . . . . ?
C5 C4 C51 C56 152.15(10) . . . . ?
C5 C6 C7 P1 -0.49(12) . . . . ?
C5 C6 C7 C8 -179.36(10) . . . . ?
C5 C6 C11 C10 -179.65(11) . . . . ?
C6 C7 C8 C9 -0.89(17) . . . . ?
C7 P1 C1 C2 131.95(8) . . . . ?
C7 P1 C1 C5 18.00(8) . . . . ?
C7 P1 C1 C41 -104.01(8) . . . . ?
C7 C6 C11 C10 1.47(17) . . . . ?
C7 C8 C9 C10 1.01(18) . . . . ?
C8 C9 C10 C11 0.11(18) . . . . ?
C9 C10 C11 C6 -1.36(18) . . . . ?
C11 C6 C7 P1 178.52(8) . . . . ?
C11 C6 C7 C8 -0.35(17) . . . . ?
C21 P2 C27 C26 -10.27(9) . . . . ?
C21 P2 C27 C28 171.70(10) . . . . ?
C21 C22 C23 C24 -10.41(12) . . . . ?
C21 C25 C26 C27 12.32(13) . . . . ?
C21 C25 C26 C31 -167.89(10) . . . . ?
C21 C61 C62 C63 -177.13(12) . . . . ?
C21 C61 C66 C65 176.60(11) . . . . ?
C22 C2 C3 C4 -142.11(10) . . . . ?
C22 C21 C25 C24 -13.21(10) . . . . ?
C22 C21 C25 C26 -136.81(9) . . . . ?
C22 C21 C61 C62 -59.58(13) . . . . ?
C22 C21 C61 C66 122.66(12) . . . . ?
C22 C23 C24 C25 1.86(13) . . . . ?
C22 C23 C24 C71 -174.00(10) . . . . ?
C23 C24 C25 C21 7.49(12) . . . . ?
C23 C24 C25 C26 127.22(10) . . . . ?
C23 C24 C71 C72 -41.78(17) . . . . ?
C23 C24 C71 C76 135.22(12) . . . . ?
C24 C25 C26 C27 -104.21(11) . . . . ?
C24 C25 C26 C31 75.58(14) . . . . ?
C24 C71 C72 C73 176.05(12) . . . . ?
C24 C71 C76 C75 -176.97(11) . . . . ?
C25 C21 C22 C2 141.45(9) . . . . ?
C25 C21 C22 C23 14.11(10) . . . . ?
C25 C21 C61 C62 56.74(13) . . . . ?
C25 C21 C61 C66 -121.02(12) . . . . ?
C25 C24 C71 C72 142.82(11) . . . . ?
C25 C24 C71 C76 -40.18(16) . . . . ?
C25 C26 C27 P2 0.47(12) . . . . ?
C25 C26 C27 C28 178.59(10) . . . . ?
C25 C26 C31 C30 -179.04(11) . . . . ?
C26 C27 C28 C29 0.65(17) . . . . ?
C27 P2 C21 C22 130.44(8) . . . . ?
C27 P2 C21 C25 16.16(8) . . . . ?
C27 P2 C21 C61 -103.90(8) . . . . ?
C27 C26 C31 C30 0.74(17) . . . . ?
C27 C28 C29 C30 0.37(18) . . . . ?
C28 C29 C30 C31 -0.83(19) . . . . ?
C29 C30 C31 C26 0.27(18) . . . . ?
C31 C26 C27 P2 -179.34(9) . . . . ?
C31 C26 C27 C28 -1.21(16) . . . . ?
C41 C1 C2 C3 136.62(9) . . . . ?
C41 C1 C2 C22 -94.58(11) . . . . ?
C41 C1 C5 C4 -135.11(9) . . . . ?
C41 C1 C5 C6 100.50(10) . . . . ?
C41 C42 C43 C44 -0.23(19) . . . . ?
C42 C41 C46 C45 -0.86(17) . . . . ?
C42 C43 C44 C45 -0.76(19) . . . . ?
C42 C43 C44 C47 179.42(12) . . . . ?
C43 C44 C45 C46 0.93(18) . . . . ?
C44 C45 C46 C41 -0.13(19) . . . . ?
C46 C41 C42 C43 1.03(18) . . . . ?
C47 C44 C45 C46 -179.24(11) . . . . ?
C51 C4 C5 C1 -176.74(9) . . . . ?
C51 C4 C5 C6 -57.23(14) . . . . ?
C51 C52 C53 C54 0.40(17) . . . . ?
C52 C51 C56 C55 -1.08(16) . . . . ?
C52 C53 C54 C55 -0.97(17) . . . . ?
C52 C53 C54 C57 177.95(11) . . . . ?
C53 C54 C55 C56 0.52(17) . . . . ?
C54 C55 C56 C51 0.52(18) . . . . ?
C56 C51 C52 C53 0.63(16) . . . . ?
C57 C54 C55 C56 -178.41(11) . . . . ?
C61 C21 C22 C2 -99.51(11) . . . . ?
C61 C21 C22 C23 133.15(9) . . . . ?
C61 C21 C25 C24 -133.46(9) . . . . ?
C61 C21 C25 C26 102.93(10) . . . . ?
C61 C62 C63 C64 0.3(2) . . . . ?
C62 C61 C66 C65 -1.17(18) . . . . ?
C62 C63 C64 C65 -1.0(2) . . . . ?
C62 C63 C64 C67 178.59(13) . . . . ?
C63 C64 C65 C66 0.62(19) . . . . ?
C64 C65 C66 C61 0.48(19) . . . . ?
C66 C61 C62 C63 0.79(19) . . . . ?
C67 C64 C65 C66 -178.96(13) . . . . ?
C71 C24 C25 C21 -176.56(9) . . . . ?
C71 C24 C25 C26 -56.83(14) . . . . ?
C71 C72 C73 C74 1.4(2) . . . . ?
C72 C71 C76 C75 0.11(17) . . . . ?
C72 C73 C74 C75 -0.7(2) . . . . ?
C72 C73 C74 C77 -178.94(13) . . . . ?
C73 C74 C75 C76 -0.25(19) . . . . ?
C74 C75 C76 C71 0.54(18) . . . . ?
C76 C71 C72 C73 -1.05(19) . . . . ?
C77 C74 C75 C76 178.01(12) . . . . ?
